data_4031478
loop_
_publ_author_name
'Mullica, D.F.'
'Milligan, W.O.'
'Kouba, W.T.'

_publ_section_title
;
 Structural refinement of La Co (C N)6 (H2 O)5
;
_journal_name_full 'Journal of Inorganic and Nuclear Chemistry'
_journal_page_first 967
_journal_page_last 973
_journal_volume 41
_journal_year 1979
_chemical_formula_sum 'C6 H10 Co La N6 O5'
_chemical_name_systematic 'La Co (C N)6 (H2 O)5'
_space_group_IT_number 176
_symmetry_space_group_name_Hall '-P 6c'
_symmetry_space_group_name_H-M 'P 63/m'
_cell_angle_alpha 90
_cell_angle_beta 90
_cell_angle_gamma 120
_cell_formula_units_Z 2
_cell_length_a 7.507
_cell_length_b 7.507
_cell_length_c 14.343
_cell_volume 700.009
_citation_journal_id_ASTM JINCAO
_cod_data_source_file Mullica_JINCAO_1979_396.cif
_cod_data_source_block C6H10Co1La1N6O5
_cod_original_cell_volume 700.0087
_cod_original_formula_sum 'C6 H10 Co1 La1 N6 O5'
_cod_database_code 4031478

loop_
_symmetry_equiv_pos_as_xyz
x,y,z
x-y,x,z+1/2
-y,x-y,z
-x,-y,z+1/2
-x+y,-x,z
y,-x+y,z+1/2
-x,-y,-z
-x+y,-x,-z-1/2
y,-x+y,-z
x,y,-z-1/2
x-y,x,-z
-y,x-y,-z-1/2

loop_
_atom_site_label
_atom_site_type_symbol
_atom_site_fract_x
_atom_site_fract_y
_atom_site_fract_z
_atom_site_occupancy
_atom_site_U_iso_or_equiv
La1 La+3 0.33333 0.66667 0.25 1 0.0
O2 O-2 0.4846 0.4221 0.25 1 0.0
Co1 Co+3 0 0 0 1 0.0
N1 N-3 0.2168 0.8343 0.1215 1 0.0
C1 C+2 0.1057 0.2357 0.0766 1 0.0
O1 O-2 0.33333 0.66667 0.9155 1 0.0
